data_1575638
loop_
_publ_author_name
'Gajendhiran, Ramalingam'
'Raees Ahmed, Abbas Khaja'
'Mithra, Sivaraj'
'Majeed, Seepoo Abdul'
'Sahul Hameed, Azeez Sait'
'Jegadeeshwari, Saravanan'
'Muthu, Kesavan'
'NizamMohideen, MohamedHanifa'
'Rahiman, Aziz Kalilur'

_publ_section_title
;
 Dual-responsive colorimetric and 'turn on' fluorometric probes for the
 rapid detection of Cu<sup>2+</sup> and F<sup>-</sup> ions: crystal
 structure, spectral elucidation, smartphone-based colorimetric readout,
 and applications in the bio-imaging of zebrafish larvae.
;
_journal_issue 39
_journal_name_full 'Analytical methods : advancing methods and applications'
_journal_page_first 7920
_journal_page_last 7935
_journal_paper_doi 10.1039/d5ay01091h
_journal_volume 17
_journal_year 2025
_chemical_formula_moiety 'C21 H26 N4 O, H2 O'
_chemical_formula_sum 'C21 H28 N4 O2'
_chemical_formula_weight 368.47
_space_group_crystal_system monoclinic
_space_group_IT_number 14
_space_group_name_Hall '-P 2ybc'
_space_group_name_H-M_alt 'P 1 21/c 1'
_atom_sites_solution_hydrogens mixed
_audit_creation_method SHELXL-2018/3
_audit_update_record
;
2024-08-19 deposited with the CCDC.	2025-09-04 downloaded from the CCDC.
;
_cell_angle_alpha 90
_cell_angle_beta 110.637(10)
_cell_angle_gamma 90
_cell_formula_units_Z 4
_cell_length_a 13.557(5)
_cell_length_b 11.790(4)
_cell_length_c 13.592(5)
_cell_measurement_reflns_used 27526
_cell_measurement_temperature 273(2)
_cell_measurement_theta_max 24.996
_cell_measurement_theta_min 1.403
_cell_volume 2033.1(13)
_computing_cell_refinement 'SAINT (Bruker, 2016)'
_computing_data_collection 'APEX2 (Bruker, 2016)'
_computing_data_reduction 'SAINT (Bruker, 2016)'
_computing_molecular_graphics 'ORTEP-3 for Windows (Farrugia, 2012) and PLATON (Spek, 2009)'
_computing_publication_material 'WinGX (Farrugia, 2012) and PLATON (Spek, 2009)'
_computing_structure_refinement 'SHELXL-2018/3 (Sheldrick, 2018)'
_computing_structure_solution 'SHELXS-2018/3 (Sheldrick, 2018)'
_diffrn_ambient_temperature 273(2)
_diffrn_measured_fraction_theta_full 0.994
_diffrn_measured_fraction_theta_max 0.994
_diffrn_measurement_device_type 'Bruker D8 Venture Diffractometer'
_diffrn_measurement_method '\w and \f scans'
_diffrn_radiation_type MoK\a
_diffrn_radiation_wavelength 0.71073
_diffrn_reflns_av_R_equivalents 0.1152
_diffrn_reflns_av_unetI/netI 0.0640
_diffrn_reflns_Laue_measured_fraction_full 0.994
_diffrn_reflns_Laue_measured_fraction_max 0.994
_diffrn_reflns_limit_h_max 16
_diffrn_reflns_limit_h_min -15
_diffrn_reflns_limit_k_max 13
_diffrn_reflns_limit_k_min -13
_diffrn_reflns_limit_l_max 15
_diffrn_reflns_limit_l_min -16
_diffrn_reflns_number 27526
_diffrn_reflns_point_group_measured_fraction_full 0.994
_diffrn_reflns_point_group_measured_fraction_max 0.994
_diffrn_reflns_theta_full 24.803
_diffrn_reflns_theta_max 24.803
_diffrn_reflns_theta_min 2.355
_diffrn_source 'micro focus sealed tube'
_exptl_absorpt_coefficient_mu 0.079
_exptl_absorpt_correction_type none
_exptl_crystal_colour Colorless
_exptl_crystal_density_diffrn 1.204
_exptl_crystal_description prism
_exptl_crystal_F_000 792
_exptl_crystal_recrystallization_method 'Slow evaporation'
_exptl_crystal_size_max 0.150
_exptl_crystal_size_mid 0.120
_exptl_crystal_size_min 0.080
_refine_diff_density_max 0.371
_refine_diff_density_min -0.341
_refine_diff_density_rms 0.044
_refine_ls_extinction_method none
_refine_ls_goodness_of_fit_ref 1.033
_refine_ls_hydrogen_treatment mixed
_refine_ls_matrix_type full
_refine_ls_number_parameters 252
_refine_ls_number_reflns 3471
_refine_ls_number_restraints 4
_refine_ls_restrained_S_all 1.033
_refine_ls_R_factor_all 0.1349
_refine_ls_R_factor_gt 0.0843
_refine_ls_structure_factor_coef Fsqd
_refine_ls_weighting_details 'w=1/[\s^2^(Fo^2^)+(0.0961P)^2^+1.7080P] where P=(Fo^2^+2Fc^2^)/3'
_refine_ls_weighting_scheme calc
_refine_ls_wR_factor_gt 0.1981
_refine_ls_wR_factor_ref 0.2269
_reflns_Friedel_coverage 0.000
_reflns_number_gt 2142
_reflns_number_total 3471
_reflns_threshold_expression 'I > 2\s(I)'
_cod_data_source_file d5ay01091h2.cif
_cod_data_source_block shelx
_cod_depositor_comments
;
The following automatic conversions were performed:

data item '_exptl_absorpt_correction_type' value 'None' was changed
to 'none' in accordance with the
/home/data/users/saulius/crontab/automatic-downloads/rss-feeds/RSC/lib/dictionaries/cif_core.dic
dictionary named 'cif_core.dic' version 2.4.2 last updated on
2011-04-26.

Automatic conversion script
Id: cif_fix_values 8170 2020-07-09 18:12:32Z antanas 

 Adding full bibliography for 1575638.cif.
;
_cod_original_cell_volume 2033.2(12)
_cod_original_sg_symbol_H-M 'P 21/c'
_cod_database_code 1575638
_shelx_shelxl_version_number 2018/3
_shelx_space_group_comment
;
The symmetry employed for this shelxl refinement is uniquely defined
by the following loop, which should always be used as a source of
symmetry information in preference to the above space-group names.
They are only intended as comments.
;
_shelx_estimated_absorpt_t_min 0.988
_shelx_estimated_absorpt_t_max 0.994

loop_
_space_group_symop_operation_xyz
'x, y, z'
'-x, y+1/2, -z+1/2'
'-x, -y, -z'
'x, -y-1/2, z-1/2'

loop_
_atom_site_label
_atom_site_type_symbol
_atom_site_fract_x
_atom_site_fract_y
_atom_site_fract_z
_atom_site_U_iso_or_equiv
_atom_site_adp_type
_atom_site_occupancy
_atom_site_site_symmetry_order
_atom_site_calc_flag
_atom_site_refinement_flags_posn
_atom_site_refinement_flags_adp
_atom_site_refinement_flags_occupancy
_atom_site_disorder_assembly
_atom_site_disorder_group
C1 C 0.1036(3) -0.2239(4) -0.2019(3) 0.0686(13) Uani 1 1 d . . . . .
H1 H 0.130299 -0.192554 -0.250142 0.082 Uiso 1 1 calc R U . . .
C2 C 0.0059(3) -0.2730(4) -0.2383(4) 0.0714(13) Uani 1 1 d . . . . .
H2 H -0.032306 -0.273509 -0.310107 0.086 Uiso 1 1 calc R U . . .
C3 C -0.0372(3) -0.3219(3) -0.1698(3) 0.0584(11) Uani 1 1 d . . . . .
C4 C 0.0250(3) -0.3193(4) -0.0628(3) 0.0651(12) Uani 1 1 d . . . . .
H4 H -0.000500 -0.352859 -0.014592 0.078 Uiso 1 1 calc R U . . .
C5 C 0.1221(3) -0.2686(4) -0.0271(3) 0.0582(11) Uani 1 1 d . . . . .
H5 H 0.160361 -0.267456 0.044735 0.070 Uiso 1 1 calc R U . . .
C6 C 0.1646(3) -0.2193(3) -0.0956(3) 0.0509(10) Uani 1 1 d . . . . .
C7 C 0.2650(3) -0.1616(3) -0.0640(3) 0.0516(10) Uani 1 1 d . . . . .
H7 H 0.287582 -0.133313 -0.116361 0.062 Uiso 1 1 calc R U . . .
C8 C 0.4840(3) -0.0564(3) 0.1382(3) 0.0455(9) Uani 1 1 d . . . . .
C9 C 0.5230(3) -0.1229(3) 0.3971(3) 0.0537(10) Uani 1 1 d . . . . .
H9 H 0.463926 -0.169042 0.382245 0.064 Uiso 1 1 calc R U . . .
C10 C 0.5904(3) -0.1078(3) 0.5056(3) 0.0505(10) Uani 1 1 d . . . . .
C11 C 0.6762(3) -0.0359(4) 0.5366(3) 0.0639(11) Uani 1 1 d . . . . .
H11 H 0.692385 0.005154 0.485806 0.077 Uiso 1 1 calc R U . . .
C12 C 0.7385(4) -0.0233(4) 0.6405(4) 0.0745(13) Uani 1 1 d . . . . .
H12 H 0.795822 0.025790 0.658534 0.089 Uiso 1 1 calc R U . . .
C13 C 0.7168(4) -0.0836(4) 0.7200(3) 0.0698(13) Uani 1 1 d . . . . .
C14 C 0.6289(4) -0.1527(4) 0.6877(4) 0.0729(13) Uani 1 1 d . . . . .
H14 H 0.610717 -0.192537 0.737839 0.087 Uiso 1 1 calc R U . . .
C15 C 0.5684(4) -0.1641(4) 0.5844(4) 0.0667(12) Uani 1 1 d . . . . .
H15 H 0.509929 -0.211692 0.566313 0.080 Uiso 1 1 calc R U . . .
C16 C 0.8703(6) -0.0021(6) 0.8550(5) 0.139(3) Uani 1 1 d . U . . .
H16A H 0.902551 -0.004072 0.930249 0.209 Uiso 1 1 calc R U . . .
H16B H 0.919018 -0.030380 0.824033 0.209 Uiso 1 1 calc R U . . .
H16C H 0.851425 0.074565 0.832449 0.209 Uiso 1 1 calc R U . . .
C17 C 0.7777(5) -0.0714(5) 0.8229(3) 0.0848(15) Uani 1 1 d . U . . .
H17 H 0.734668 -0.007331 0.830190 0.102 Uiso 1 1 calc R U . . .
C18 C 0.7560(6) -0.1322(6) 0.9031(4) 0.129(3) Uani 1 1 d . . . . .
H18A H 0.807125 -0.112587 0.970292 0.193 Uiso 1 1 calc R U . . .
H18B H 0.686756 -0.112856 0.901935 0.193 Uiso 1 1 calc R U . . .
H18C H 0.759318 -0.212130 0.891389 0.193 Uiso 1 1 calc R U . . .
C19 C -0.1923(4) -0.3772(5) -0.3166(4) 0.0883(16) Uani 1 1 d . . . . .
H19A H -0.258529 -0.414483 -0.328773 0.132 Uiso 1 1 calc R U . . .
H19B H -0.204709 -0.301793 -0.344844 0.132 Uiso 1 1 calc R U . . .
H19C H -0.152334 -0.419049 -0.350266 0.132 Uiso 1 1 calc R U . . .
C20 C -0.1344(3) -0.3718(3) -0.2054(3) 0.0547(10) Uani 1 1 d . U . . .
H20 H -0.170283 -0.302543 -0.196423 0.066 Uiso 1 1 calc R U . . .
C21 C -0.1719(4) -0.4363(5) -0.1372(5) 0.0996(18) Uani 1 1 d . U . . .
H21A H -0.241221 -0.464508 -0.175938 0.149 Uiso 1 1 calc R U . . .
H21B H -0.125196 -0.498873 -0.108989 0.149 Uiso 1 1 calc R U . . .
H21C H -0.174688 -0.388976 -0.080763 0.149 Uiso 1 1 calc R U . . .
N1 N 0.3246(2) -0.1474(3) 0.0316(2) 0.0494(8) Uani 1 1 d . . . . .
N2 N 0.4134(2) -0.0848(3) 0.0429(2) 0.0533(8) Uani 1 1 d . . . . .
H2A H 0.424525 -0.062873 -0.012652 0.064 Uiso 1 1 calc R U . . .
N3 N 0.4682(2) -0.0992(3) 0.2223(2) 0.0529(9) Uani 1 1 d . . . . .
H3A H 0.413953 -0.140561 0.215335 0.063 Uiso 1 1 calc R U . . .
N4 N 0.5412(2) -0.0755(3) 0.3212(2) 0.0511(8) Uani 1 1 d . . . . .
O1 O 0.5583(2) 0.0070(2) 0.1429(2) 0.0579(8) Uani 1 1 d . . . . .
HW1 H 0.343(5) 0.670(6) 0.1433(18) 0.14(3) Uiso 1 1 d D . . . .
HW2 H 0.375(5) 0.612(3) 0.249(4) 0.15(2) Uiso 1 1 d D . . . .
O2 O 0.3495(3) 0.6783(3) 0.2127(3) 0.0770(10) Uani 1 1 d D . . . .

loop_
_atom_site_aniso_label
_atom_site_aniso_U_11
_atom_site_aniso_U_22
_atom_site_aniso_U_33
_atom_site_aniso_U_23
_atom_site_aniso_U_13
_atom_site_aniso_U_12
C1 0.063(3) 0.088(3) 0.048(3) 0.000(2) 0.011(2) -0.029(2)
C2 0.061(3) 0.092(3) 0.048(3) -0.003(2) 0.003(2) -0.027(2)
C3 0.051(2) 0.061(3) 0.056(3) -0.005(2) 0.010(2) -0.009(2)
C4 0.056(3) 0.077(3) 0.060(3) 0.007(2) 0.018(2) -0.017(2)
C5 0.051(2) 0.071(3) 0.045(2) 0.004(2) 0.0071(19) -0.011(2)
C6 0.045(2) 0.059(2) 0.042(2) -0.0009(18) 0.0076(18) -0.0085(18)
C7 0.048(2) 0.056(2) 0.044(2) -0.0009(18) 0.0090(19) -0.0076(18)
C8 0.040(2) 0.044(2) 0.048(2) -0.0049(17) 0.0108(18) -0.0056(17)
C9 0.050(2) 0.054(2) 0.057(3) -0.0036(19) 0.019(2) -0.0096(18)
C10 0.056(2) 0.051(2) 0.043(2) -0.0046(17) 0.0143(19) -0.0024(18)
C11 0.068(3) 0.074(3) 0.050(3) 0.000(2) 0.021(2) -0.011(2)
C12 0.071(3) 0.083(3) 0.060(3) -0.011(2) 0.011(2) -0.016(2)
C13 0.087(3) 0.065(3) 0.052(3) 0.000(2) 0.018(3) 0.015(3)
C14 0.094(4) 0.072(3) 0.058(3) 0.012(2) 0.033(3) 0.002(3)
C15 0.074(3) 0.063(3) 0.063(3) 0.005(2) 0.025(3) -0.010(2)
C16 0.147(6) 0.145(6) 0.077(4) -0.022(4) -0.023(4) -0.026(4)
C17 0.117(4) 0.094(4) 0.028(2) -0.003(2) 0.005(2) 0.012(3)
C18 0.177(7) 0.134(6) 0.058(4) 0.005(4) 0.021(4) 0.046(5)
C19 0.056(3) 0.101(4) 0.094(4) -0.027(3) 0.009(3) -0.022(3)
C20 0.035(2) 0.057(2) 0.063(3) -0.0174(18) 0.0065(18) -0.0190(17)
C21 0.073(3) 0.102(4) 0.121(5) 0.016(3) 0.030(3) -0.037(3)
N1 0.0405(17) 0.0556(19) 0.0464(19) -0.0023(15) 0.0084(15) -0.0109(14)
N2 0.0425(18) 0.067(2) 0.0444(19) -0.0039(16) 0.0075(15) -0.0172(15)
N3 0.0434(18) 0.065(2) 0.046(2) -0.0092(16) 0.0100(15) -0.0158(15)
N4 0.0449(19) 0.058(2) 0.0458(19) -0.0073(15) 0.0101(15) -0.0058(15)
O1 0.0468(15) 0.0707(18) 0.0481(16) -0.0026(13) 0.0067(13) -0.0205(14)
O2 0.090(2) 0.063(2) 0.070(2) 0.0144(18) 0.019(2) -0.0036(17)

loop_
_atom_type_symbol
_atom_type_description
_atom_type_scat_dispersion_real
_atom_type_scat_dispersion_imag
_atom_type_scat_source
C C 0.0033 0.0016 'International Tables Vol C Tables 4.2.6.8 and 6.1.1.4'
H H 0.0000 0.0000 'International Tables Vol C Tables 4.2.6.8 and 6.1.1.4'
N N 0.0061 0.0033 'International Tables Vol C Tables 4.2.6.8 and 6.1.1.4'
O O 0.0106 0.0060 'International Tables Vol C Tables 4.2.6.8 and 6.1.1.4'

loop_
_geom_angle_atom_site_label_1
_geom_angle_atom_site_label_2
_geom_angle_atom_site_label_3
_geom_angle
_geom_angle_site_symmetry_1
_geom_angle_site_symmetry_3
_geom_angle_publ_flag
C2 C1 C6 122.5(4) . . ?
C2 C1 H1 118.8 . . ?
C6 C1 H1 118.7 . . ?
C1 C2 C3 121.1(4) . . ?
C1 C2 H2 119.5 . . ?
C3 C2 H2 119.4 . . ?
C20 C3 C2 121.5(4) . . ?
C20 C3 C4 122.0(4) . . ?
C2 C3 C4 116.5(4) . . ?
C5 C4 C3 122.0(4) . . ?
C5 C4 H4 119.0 . . ?
C3 C4 H4 119.0 . . ?
C4 C5 C6 121.4(4) . . ?
C4 C5 H5 119.3 . . ?
C6 C5 H5 119.3 . . ?
C5 C6 C1 116.6(4) . . ?
C5 C6 C7 124.8(3) . . ?
C1 C6 C7 118.7(4) . . ?
N1 C7 C6 123.8(4) . . ?
N1 C7 H7 118.1 . . ?
C6 C7 H7 118.1 . . ?
O1 C8 N3 123.9(3) . . ?
O1 C8 N2 119.1(3) . . ?
N3 C8 N2 117.0(3) . . ?
N4 C9 C10 122.7(4) . . ?
N4 C9 H9 118.7 . . ?
C10 C9 H9 118.6 . . ?
C15 C10 C11 116.6(4) . . ?
C15 C10 C9 120.1(4) . . ?
C11 C10 C9 123.2(4) . . ?
C12 C11 C10 121.8(4) . . ?
C12 C11 H11 119.1 . . ?
C10 C11 H11 119.2 . . ?
C11 C12 C13 121.0(4) . . ?
C11 C12 H12 119.5 . . ?
C13 C12 H12 119.5 . . ?
C17 C13 C14 122.2(5) . . ?
C17 C13 C12 121.4(5) . . ?
C14 C13 C12 116.3(4) . . ?
C15 C14 C13 121.8(4) . . ?
C15 C14 H14 119.1 . . ?
C13 C14 H14 119.1 . . ?
C14 C15 C10 122.5(4) . . ?
C14 C15 H15 118.8 . . ?
C10 C15 H15 118.7 . . ?
C17 C16 H16A 109.6 . . ?
C17 C16 H16B 110.8 . . ?
H16A C16 H16B 109.5 . . ?
C17 C16 H16C 108.0 . . ?
H16A C16 H16C 109.5 . . ?
H16B C16 H16C 109.5 . . ?
C13 C17 C18 121.5(6) . . ?
C13 C17 C16 121.7(5) . . ?
C18 C17 C16 116.8(5) . . ?
C13 C17 H17 88.8 . . ?
C18 C17 H17 89.0 . . ?
C16 C17 H17 89.0 . . ?
C17 C18 H18A 109.7 . . ?
C17 C18 H18B 108.0 . . ?
H18A C18 H18B 109.5 . . ?
C17 C18 H18C 110.7 . . ?
H18A C18 H18C 109.5 . . ?
H18B C18 H18C 109.5 . . ?
C20 C19 H19A 109.5 . . ?
C20 C19 H19B 109.5 . . ?
H19A C19 H19B 109.5 . . ?
C20 C19 H19C 109.4 . . ?
H19A C19 H19C 109.5 . . ?
H19B C19 H19C 109.5 . . ?
C3 C20 C21 121.4(4) . . ?
C3 C20 C19 119.5(4) . . ?
C21 C20 C19 118.2(4) . . ?
C3 C20 H20 93.2 . . ?
C21 C20 H20 93.3 . . ?
C19 C20 H20 93.3 . . ?
C20 C21 H21A 109.5 . . ?
C20 C21 H21B 109.4 . . ?
H21A C21 H21B 109.5 . . ?
C20 C21 H21C 109.5 . . ?
H21A C21 H21C 109.5 . . ?
H21B C21 H21C 109.5 . . ?
C7 N1 N2 113.5(3) . . ?
C8 N2 N1 122.4(3) . . ?
C8 N2 H2A 118.8 . . ?
N1 N2 H2A 118.8 . . ?
C8 N3 N4 118.6(3) . . ?
C8 N3 H3A 120.7 . . ?
N4 N3 H3A 120.7 . . ?
C9 N4 N3 115.0(3) . . ?
HW1 O2 HW2 110(6) . . ?

loop_
_geom_bond_atom_site_label_1
_geom_bond_atom_site_label_2
_geom_bond_distance
_geom_bond_site_symmetry_2
_geom_bond_publ_flag
C1 C2 1.369(6) . ?
C1 C6 1.390(5) . ?
C1 H1 0.9300 . ?
C2 C3 1.387(6) . ?
C2 H2 0.9300 . ?
C3 C20 1.366(5) . ?
C3 C4 1.400(6) . ?
C4 C5 1.370(5) . ?
C4 H4 0.9300 . ?
C5 C6 1.384(5) . ?
C5 H5 0.9300 . ?
C6 C7 1.445(5) . ?
C7 N1 1.277(4) . ?
C7 H7 0.9300 . ?
C8 O1 1.237(4) . ?
C8 N3 1.333(5) . ?
C8 N2 1.354(4) . ?
C9 N4 1.271(5) . ?
C9 C10 1.446(5) . ?
C9 H9 0.9300 . ?
C10 C15 1.380(6) . ?
C10 C11 1.381(5) . ?
C11 C12 1.374(6) . ?
C11 H11 0.9300 . ?
C12 C13 1.409(6) . ?
C12 H12 0.9300 . ?
C13 C17 1.358(6) . ?
C13 C14 1.381(7) . ?
C14 C15 1.360(6) . ?
C14 H14 0.9300 . ?
C15 H15 0.9300 . ?
C16 C17 1.431(8) . ?
C16 H16A 0.9600 . ?
C16 H16B 0.9600 . ?
C16 H16C 0.9600 . ?
C17 C18 1.420(8) . ?
C17 H17 0.9800 . ?
C18 H18A 0.9600 . ?
C18 H18B 0.9600 . ?
C18 H18C 0.9600 . ?
C19 C20 1.438(6) . ?
C19 H19A 0.9600 . ?
C19 H19B 0.9600 . ?
C19 H19C 0.9600 . ?
C20 C21 1.424(6) . ?
C20 H20 0.9800 . ?
C21 H21A 0.9600 . ?
C21 H21B 0.9600 . ?
C21 H21C 0.9600 . ?
N1 N2 1.373(4) . ?
N2 H2A 0.8600 . ?
N3 N4 1.388(4) . ?
N3 H3A 0.8600 . ?
O2 HW1 0.920(11) . ?
O2 HW2 0.924(10) . ?

loop_
_geom_hbond_atom_site_label_D
_geom_hbond_atom_site_label_H
_geom_hbond_atom_site_label_A
_geom_hbond_distance_DH
_geom_hbond_distance_HA
_geom_hbond_distance_DA
_geom_hbond_angle_DHA
_geom_hbond_site_symmetry_A
_geom_hbond_publ_flag
O2 HW1 N1 0.920(11) 2.60(6) 3.132(5) 118(5) 1_565 yes
O2 HW2 O1 0.924(10) 1.89(2) 2.786(4) 163(6) 2_655 yes
N2 H2A O1 0.86 1.98 2.837(4) 176.3 3_655 yes
N3 H3A O2 0.86 2.30 3.057(5) 146.4 1_545 yes
N3 H3A N1 0.86 2.36 2.697(4) 103.6 . yes

loop_
_geom_torsion_atom_site_label_1
_geom_torsion_atom_site_label_2
_geom_torsion_atom_site_label_3
_geom_torsion_atom_site_label_4
_geom_torsion
_geom_torsion_site_symmetry_1
_geom_torsion_site_symmetry_2
_geom_torsion_site_symmetry_3
_geom_torsion_site_symmetry_4
_geom_torsion_publ_flag
C6 C1 C2 C3 -0.6(8) . . . . ?
C1 C2 C3 C20 -179.5(5) . . . . ?
C1 C2 C3 C4 -0.7(7) . . . . ?
C20 C3 C4 C5 -179.6(4) . . . . ?
C2 C3 C4 C5 1.6(7) . . . . ?
C3 C4 C5 C6 -1.2(7) . . . . ?
C4 C5 C6 C1 -0.1(6) . . . . ?
C4 C5 C6 C7 178.3(4) . . . . ?
C2 C1 C6 C5 1.0(7) . . . . ?
C2 C1 C6 C7 -177.5(4) . . . . ?
C5 C6 C7 N1 -2.0(6) . . . . ?
C1 C6 C7 N1 176.3(4) . . . . ?
N4 C9 C10 C15 -178.0(4) . . . . ?
N4 C9 C10 C11 4.0(6) . . . . ?
C15 C10 C11 C12 1.8(6) . . . . ?
C9 C10 C11 C12 179.8(4) . . . . ?
C10 C11 C12 C13 -0.2(7) . . . . ?
C11 C12 C13 C17 -179.8(5) . . . . ?
C11 C12 C13 C14 -1.6(7) . . . . ?
C17 C13 C14 C15 179.9(5) . . . . ?
C12 C13 C14 C15 1.6(7) . . . . ?
C13 C14 C15 C10 0.0(7) . . . . ?
C11 C10 C15 C14 -1.7(6) . . . . ?
C9 C10 C15 C14 -179.8(4) . . . . ?
C14 C13 C17 C18 1.9(8) . . . . ?
C12 C13 C17 C18 -179.9(5) . . . . ?
C14 C13 C17 C16 178.1(6) . . . . ?
C12 C13 C17 C16 -3.8(8) . . . . ?
C2 C3 C20 C21 170.7(5) . . . . ?
C4 C3 C20 C21 -8.1(7) . . . . ?
C2 C3 C20 C19 2.0(7) . . . . ?
C4 C3 C20 C19 -176.7(4) . . . . ?
C6 C7 N1 N2 -176.6(4) . . . . ?
O1 C8 N2 N1 -174.8(3) . . . . ?
N3 C8 N2 N1 5.0(5) . . . . ?
C7 N1 N2 C8 177.1(3) . . . . ?
O1 C8 N3 N4 -2.7(5) . . . . ?
N2 C8 N3 N4 177.5(3) . . . . ?
C10 C9 N4 N3 -179.9(3) . . . . ?
C8 N3 N4 C9 -177.4(3) . . . . ?
